data_7028672
loop_
_publ_author_name
'Wu, Hongping'
'Yu, Hongwei'
'Pan, Shilie'
'Jiao, Anqing'
'Han, Jian'
'Wu, Kui'
'Han, Shujuan'
'Li, Hongyi'

_publ_section_title
;
 New type of complex alkali and alkaline earth metal borates with isolated
 (B12O24)(12-) anionic group.
;
_journal_issue 12
_journal_name_full 'Dalton transactions (Cambridge, England : 2003)'
_journal_page_first 4886
_journal_page_last 4891
_journal_paper_doi 10.1039/c3dt53115e
_journal_volume 43
_journal_year 2014
_chemical_formula_sum 'B12 K3 Li9 O24'
_chemical_formula_weight 693.48
_chemical_name_systematic
; 
 ? 
;
_space_group_IT_number 148
_symmetry_space_group_name_Hall '-R 3'
_symmetry_space_group_name_H-M 'R -3 :H'
_atom_sites_solution_hydrogens geom
_atom_sites_solution_primary direct
_atom_sites_solution_secondary difmap
_audit_creation_method SHELXL-97
_cell_angle_alpha 90.00
_cell_angle_beta 90.00
_cell_angle_gamma 120.00
_cell_formula_units_Z 3
_cell_length_a 9.2106(12)
_cell_length_b 9.2106(12)
_cell_length_c 19.705(5)
_cell_measurement_temperature 296(2)
_cell_volume 1447.7(5)
_computing_structure_refinement 'SHELXL-97 (Sheldrick, 1997)'
_computing_structure_solution 'SHELXS-97 (Sheldrick, 1990)'
_diffrn_ambient_temperature 296(2)
_diffrn_measured_fraction_theta_full 1.000
_diffrn_measured_fraction_theta_max 1.000
_diffrn_radiation_monochromator graphite
_diffrn_radiation_source 'fine-focus sealed tube'
_diffrn_radiation_type MoK\a
_diffrn_radiation_wavelength 0.71073
_diffrn_reflns_av_R_equivalents 0.0219
_diffrn_reflns_av_sigmaI/netI 0.0188
_diffrn_reflns_limit_h_max 12
_diffrn_reflns_limit_h_min -9
_diffrn_reflns_limit_k_max 5
_diffrn_reflns_limit_k_min -12
_diffrn_reflns_limit_l_max 25
_diffrn_reflns_limit_l_min -24
_diffrn_reflns_number 3018
_diffrn_reflns_theta_full 27.66
_diffrn_reflns_theta_max 27.66
_diffrn_reflns_theta_min 2.75
_exptl_absorpt_coefficient_mu 0.835
_exptl_crystal_density_diffrn 2.386
_exptl_crystal_density_method 'not measured'
_exptl_crystal_F_000 1008
_refine_diff_density_max 0.267
_refine_diff_density_min -0.414
_refine_diff_density_rms 0.061
_refine_ls_extinction_coef 0.0055(8)
_refine_ls_extinction_expression Fc^*^=kFc[1+0.001xFc^2^\l^3^/sin(2\q)]^-1/4^
_refine_ls_extinction_method SHELXL
_refine_ls_goodness_of_fit_ref 1.167
_refine_ls_hydrogen_treatment mixed
_refine_ls_matrix_type full
_refine_ls_number_parameters 75
_refine_ls_number_reflns 757
_refine_ls_number_restraints 0
_refine_ls_restrained_S_all 1.167
_refine_ls_R_factor_all 0.0257
_refine_ls_R_factor_gt 0.0236
_refine_ls_shift/su_max 0.000
_refine_ls_shift/su_mean 0.000
_refine_ls_structure_factor_coef Fsqd
_refine_ls_weighting_details 'calc w=1/[\s^2^(Fo^2^)+(0.0320P)^2^+1.5642P] where P=(Fo^2^+2Fc^2^)/3'
_refine_ls_weighting_scheme calc
_refine_ls_wR_factor_gt 0.0632
_refine_ls_wR_factor_ref 0.0646
_reflns_number_gt 694
_reflns_number_total 757
_reflns_threshold_expression >2sigma(I)
_cod_data_source_file c3dt53115e.txt
_cod_data_source_block yhw2011081203_0m
_cod_depositor_comments
;

2018-09-11
Z value and formula fixed to values more according to usual
chemical conventions.                 miguel
;
_cod_original_formula_sum 'B4 K Li3 O8'
_cod_original_formula_weight 231.16
_cod_original_formula_units_Z 9
_cod_original_cell_volume 1447.7(4)
_cod_database_code 7028672

loop_
_symmetry_equiv_pos_as_xyz
'x, y, z'
'-y, x-y, z'
'-x+y, -x, z'
'x+2/3, y+1/3, z+1/3'
'-y+2/3, x-y+1/3, z+1/3'
'-x+y+2/3, -x+1/3, z+1/3'
'x+1/3, y+2/3, z+2/3'
'-y+1/3, x-y+2/3, z+2/3'
'-x+y+1/3, -x+2/3, z+2/3'
'-x, -y, -z'
'y, -x+y, -z'
'x-y, x, -z'
'-x+2/3, -y+1/3, -z+1/3'
'y+2/3, -x+y+1/3, -z+1/3'
'x-y+2/3, x+1/3, -z+1/3'
'-x+1/3, -y+2/3, -z+2/3'
'y+1/3, -x+y+2/3, -z+2/3'
'x-y+1/3, x+2/3, -z+2/3'

loop_
_atom_site_label
_atom_site_type_symbol
_atom_site_fract_x
_atom_site_fract_y
_atom_site_fract_z
_atom_site_U_iso_or_equiv
_atom_site_adp_type
_atom_site_occupancy
_atom_site_symmetry_multiplicity
_atom_site_calc_flag
_atom_site_refinement_flags
K1 K 1.0000 1.0000 0.0000 0.0168(2) Uani 1 6 d S
K2 K 0.3333 0.6667 -0.00594(3) 0.02063(19) Uani 1 3 d S
Li1 Li 0.3333 0.6667 0.1667 0.0177(12) Uani 1 6 d S
Li2 Li 0.3333 0.6667 -0.1643(2) 0.0184(9) Uani 1 3 d S
Li3 Li 0.7369(3) 1.0501(3) -0.05078(12) 0.0164(5) Uani 1 1 d .
B1 B 0.50350(17) 0.49195(17) -0.16576(7) 0.0088(3) Uani 1 1 d .
B2 B 0.66233(19) 0.73645(18) -0.08717(8) 0.0097(3) Uani 1 1 d .
O1 O 0.51407(12) 0.61535(12) -0.11637(5) 0.0121(3) Uani 1 1 d .
O2 O 1.18586(12) 1.23578(12) 0.11482(5) 0.0110(2) Uani 1 1 d .
O3 O 0.33126(11) 0.88111(12) 0.13201(5) 0.0094(2) Uani 1 1 d .
O4 O 0.66133(12) 0.82344(12) -0.03350(5) 0.0111(2) Uani 1 1 d .

loop_
_atom_site_aniso_label
_atom_site_aniso_U_11
_atom_site_aniso_U_22
_atom_site_aniso_U_33
_atom_site_aniso_U_23
_atom_site_aniso_U_13
_atom_site_aniso_U_12
K1 0.0122(3) 0.0122(3) 0.0259(4) 0.000 0.000 0.00611(13)
K2 0.0159(2) 0.0159(2) 0.0301(3) 0.000 0.000 0.00795(11)
Li1 0.0166(18) 0.0166(18) 0.020(3) 0.000 0.000 0.0083(9)
Li2 0.0161(13) 0.0161(13) 0.023(2) 0.000 0.000 0.0081(7)
Li3 0.0226(13) 0.0158(12) 0.0120(11) -0.0001(9) -0.0016(10) 0.0105(11)
B1 0.0078(7) 0.0078(7) 0.0104(6) -0.0003(5) 0.0001(5) 0.0036(5)
B2 0.0112(7) 0.0083(7) 0.0107(7) 0.0021(5) 0.0001(5) 0.0058(6)
O1 0.0091(5) 0.0115(5) 0.0152(5) -0.0044(4) 0.0000(4) 0.0047(4)
O2 0.0089(5) 0.0107(5) 0.0132(5) -0.0030(3) -0.0007(3) 0.0048(4)
O3 0.0075(5) 0.0107(5) 0.0094(5) -0.0006(3) 0.0003(3) 0.0040(4)
O4 0.0131(5) 0.0109(5) 0.0104(5) -0.0017(3) -0.0010(3) 0.0069(4)

loop_
_atom_type_symbol
_atom_type_description
_atom_type_scat_dispersion_real
_atom_type_scat_dispersion_imag
_atom_type_scat_source
Li Li -0.0003 0.0001 'International Tables Vol C Tables 4.2.6.8 and 6.1.1.4'
B B 0.0013 0.0007 'International Tables Vol C Tables 4.2.6.8 and 6.1.1.4'
O O 0.0106 0.0060 'International Tables Vol C Tables 4.2.6.8 and 6.1.1.4'
K K 0.2009 0.2494 'International Tables Vol C Tables 4.2.6.8 and 6.1.1.4'

loop_
_geom_angle_atom_site_label_1
_geom_angle_atom_site_label_2
_geom_angle_atom_site_label_3
_geom_angle
_geom_angle_site_symmetry_1
_geom_angle_site_symmetry_3
O4 K1 O4 180.00(4) . 10_775
O4 K1 O4 114.554(15) . 3_675
O4 K1 O4 65.446(15) 10_775 3_675
O4 K1 O4 65.446(15) . 12_655
O4 K1 O4 114.554(15) 10_775 12_655
O4 K1 O4 180.0 3_675 12_655
O4 K1 O4 65.446(15) . 11_565
O4 K1 O4 114.554(15) 10_775 11_565
O4 K1 O4 65.446(15) 3_675 11_565
O4 K1 O4 114.554(15) 12_655 11_565
O4 K1 O4 114.554(14) . 2_765
O4 K1 O4 65.446(15) 10_775 2_765
O4 K1 O4 114.554(15) 3_675 2_765
O4 K1 O4 65.446(15) 12_655 2_765
O4 K1 O4 180.0 11_565 2_765
O4 K1 Li3 103.91(6) . 11_565
O4 K1 Li3 76.09(6) 10_775 11_565
O4 K1 Li3 39.44(5) 3_675 11_565
O4 K1 Li3 140.56(5) 12_655 11_565
O4 K1 Li3 38.69(6) 11_565 11_565
O4 K1 Li3 141.31(6) 2_765 11_565
O4 K1 Li3 76.09(6) . 2_765
O4 K1 Li3 103.91(6) 10_775 2_765
O4 K1 Li3 140.56(5) 3_675 2_765
O4 K1 Li3 39.44(5) 12_655 2_765
O4 K1 Li3 141.31(6) 11_565 2_765
O4 K1 Li3 38.69(6) 2_765 2_765
Li3 K1 Li3 180.00(9) 11_565 2_765
O4 K1 Li3 140.56(5) . 3_675
O4 K1 Li3 39.44(5) 10_775 3_675
O4 K1 Li3 38.69(6) 3_675 3_675
O4 K1 Li3 141.31(6) 12_655 3_675
O4 K1 Li3 103.91(6) 11_565 3_675
O4 K1 Li3 76.09(6) 2_765 3_675
Li3 K1 Li3 71.52(5) 11_565 3_675
Li3 K1 Li3 108.48(5) 2_765 3_675
O4 K1 Li3 39.44(5) . 12_655
O4 K1 Li3 140.56(5) 10_775 12_655
O4 K1 Li3 141.31(6) 3_675 12_655
O4 K1 Li3 38.69(6) 12_655 12_655
O4 K1 Li3 76.09(6) 11_565 12_655
O4 K1 Li3 103.91(6) 2_765 12_655
Li3 K1 Li3 108.48(5) 11_565 12_655
Li3 K1 Li3 71.52(5) 2_765 12_655
Li3 K1 Li3 180.0 3_675 12_655
O4 K1 Li3 141.31(6) . 10_775
O4 K1 Li3 38.69(6) 10_775 10_775
O4 K1 Li3 103.91(6) 3_675 10_775
O4 K1 Li3 76.09(6) 12_655 10_775
O4 K1 Li3 140.56(5) 11_565 10_775
O4 K1 Li3 39.44(5) 2_765 10_775
Li3 K1 Li3 108.48(5) 11_565 10_775
Li3 K1 Li3 71.52(5) 2_765 10_775
Li3 K1 Li3 71.52(5) 3_675 10_775
Li3 K1 Li3 108.48(5) 12_655 10_775
O4 K1 O2 48.12(3) . 10_775
O4 K1 O2 131.88(3) 10_775 10_775
O4 K1 O2 115.07(3) 3_675 10_775
O4 K1 O2 64.93(3) 12_655 10_775
O4 K1 O2 106.95(3) 11_565 10_775
O4 K1 O2 73.05(3) 2_765 10_775
Li3 K1 O2 137.46(5) 11_565 10_775
Li3 K1 O2 42.54(5) 2_765 10_775
Li3 K1 O2 108.47(5) 3_675 10_775
Li3 K1 O2 71.53(5) 12_655 10_775
Li3 K1 O2 111.62(5) 10_775 10_775
O4 K2 O4 115.982(15) 2_665 3_565
O4 K2 O4 115.982(15) 2_665 .
O4 K2 O4 115.982(15) 3_565 .
O4 K2 O1 74.18(3) 2_665 3_565
O4 K2 O1 49.75(3) 3_565 3_565
O4 K2 O1 117.66(4) . 3_565
O4 K2 O1 49.75(3) 2_665 2_665
O4 K2 O1 117.66(4) 3_565 2_665
O4 K2 O1 74.18(3) . 2_665
O1 K2 O1 70.49(4) 3_565 2_665
O4 K2 O1 117.66(4) 2_665 .
O4 K2 O1 74.18(3) 3_565 .
O4 K2 O1 49.75(3) . .
O1 K2 O1 70.49(4) 3_565 .
O1 K2 O1 70.49(4) 2_665 .
O4 K2 Li3 36.66(5) 2_665 10_675
O4 K2 Li3 138.57(5) 3_565 10_675
O4 K2 Li3 105.43(5) . 10_675
O1 K2 Li3 109.75(5) 3_565 10_675
O1 K2 Li3 71.75(5) 2_665 10_675
O1 K2 Li3 139.43(5) . 10_675
O4 K2 Li3 105.43(5) 2_665 11_455
O4 K2 Li3 36.66(5) 3_565 11_455
O4 K2 Li3 138.57(5) . 11_455
O1 K2 Li3 71.75(5) 3_565 11_455
O1 K2 Li3 139.43(5) 2_665 11_455
O1 K2 Li3 109.75(5) . 11_455
Li3 K2 Li3 108.40(5) 10_675 11_455
O4 K2 Li3 138.57(5) 2_665 12_655
O4 K2 Li3 105.43(5) 3_565 12_655
O4 K2 Li3 36.66(5) . 12_655
O1 K2 Li3 139.43(5) 3_565 12_655
O1 K2 Li3 109.75(5) 2_665 12_655
O1 K2 Li3 71.75(5) . 12_655
Li3 K2 Li3 108.40(5) 10_675 12_655
Li3 K2 Li3 108.40(5) 11_455 12_655
O4 K2 B2 24.15(3) 2_665 2_665
O4 K2 B2 121.15(4) 3_565 2_665
O4 K2 B2 95.15(3) . 2_665
O1 K2 B2 71.89(3) 3_565 2_665
O1 K2 B2 25.67(3) 2_665 2_665
O1 K2 B2 95.26(4) . 2_665
Li3 K2 B2 50.59(5) 10_675 2_665
Li3 K2 B2 124.83(5) 11_455 2_665
Li3 K2 B2 126.20(5) 12_655 2_665
O4 K2 B2 95.15(3) 2_665 3_565
O4 K2 B2 24.15(3) 3_565 3_565
O4 K2 B2 121.15(4) . 3_565
O1 K2 B2 25.66(3) 3_565 3_565
O1 K2 B2 95.26(4) 2_665 3_565
O1 K2 B2 71.89(3) . 3_565
Li3 K2 B2 126.20(5) 10_675 3_565
Li3 K2 B2 50.59(5) 11_455 3_565
Li3 K2 B2 124.83(5) 12_655 3_565
B2 K2 B2 97.10(4) 2_665 3_565
O4 K2 O3 69.79(3) 2_665 .
O4 K2 O3 130.85(3) 3_565 .
O4 K2 O3 100.58(3) . .
O1 K2 O3 136.01(3) 3_565 .
O1 K2 O3 102.64(3) 2_665 .
O1 K2 O3 150.26(2) . .
Li3 K2 O3 34.26(5) 10_675 .
Li3 K2 O3 94.26(5) 11_455 .
Li3 K2 O3 84.41(5) 12_655 .
B2 K2 O3 84.48(3) 2_665 .
B2 K2 O3 137.76(3) 3_565 .
O3 Li1 O3 180.0 13_565 .
O3 Li1 O3 70.05(2) 13_565 2_665
O3 Li1 O3 109.95(2) . 2_665
O3 Li1 O3 70.05(2) 13_565 3_565
O3 Li1 O3 109.95(2) . 3_565
O3 Li1 O3 109.95(2) 2_665 3_565
O3 Li1 O3 109.95(2) 13_565 14_455
O3 Li1 O3 70.05(2) . 14_455
O3 Li1 O3 180.0 2_665 14_455
O3 Li1 O3 70.05(2) 3_565 14_455
O3 Li1 O3 109.95(2) 13_565 15
O3 Li1 O3 70.05(2) . 15
O3 Li1 O3 70.05(2) 2_665 15
O3 Li1 O3 180.0 3_565 15
O3 Li1 O3 109.95(2) 14_455 15
O3 Li1 B1 34.81(4) 13_565 5
O3 Li1 B1 145.19(4) . 5
O3 Li1 B1 35.24(4) 2_665 5
O3 Li1 B1 90.14(4) 3_565 5
O3 Li1 B1 144.76(4) 14_455 5
O3 Li1 B1 89.86(4) 15 5
O3 Li1 B1 89.86(4) 13_565 6_565
O3 Li1 B1 90.14(4) . 6_565
O3 Li1 B1 145.19(4) 2_665 6_565
O3 Li1 B1 35.24(4) 3_565 6_565
O3 Li1 B1 34.81(4) 14_455 6_565
O3 Li1 B1 144.76(4) 15 6_565
B1 Li1 B1 119.997(1) 5 6_565
O3 Li1 B1 145.19(4) 13_565 11_565
O3 Li1 B1 34.81(4) . 11_565
O3 Li1 B1 144.76(4) 2_665 11_565
O3 Li1 B1 89.86(4) 3_565 11_565
O3 Li1 B1 35.24(4) 14_455 11_565
O3 Li1 B1 90.14(4) 15 11_565
B1 Li1 B1 180.0 5 11_565
B1 Li1 B1 60.004(1) 6_565 11_565
O3 Li1 B1 90.14(4) 13_565 12
O3 Li1 B1 89.86(4) . 12
O3 Li1 B1 34.81(4) 2_665 12
O3 Li1 B1 144.76(4) 3_565 12
O3 Li1 B1 145.19(4) 14_455 12
O3 Li1 B1 35.24(4) 15 12
B1 Li1 B1 60.004(1) 5 12
B1 Li1 B1 180.0 6_565 12
B1 Li1 B1 119.995(1) 11_565 12
O3 Li1 B1 35.24(4) 13_565 10_665
O3 Li1 B1 144.76(4) . 10_665
O3 Li1 B1 89.86(4) 2_665 10_665
O3 Li1 B1 34.81(4) 3_565 10_665
O3 Li1 B1 90.14(4) 14_455 10_665
O3 Li1 B1 145.19(4) 15 10_665
B1 Li1 B1 60.006(1) 5 10_665
B1 Li1 B1 60.006(1) 6_565 10_665
B1 Li1 B1 119.995(1) 11_565 10_665
B1 Li1 B1 119.995(1) 12 10_665
O3 Li1 B1 144.76(4) 13_565 4_455
O3 Li1 B1 35.24(4) . 4_455
O3 Li1 B1 90.14(4) 2_665 4_455
O3 Li1 B1 145.19(4) 3_565 4_455
O3 Li1 B1 89.86(4) 14_455 4_455
O3 Li1 B1 34.81(4) 15 4_455
B1 Li1 B1 119.994(1) 5 4_455
B1 Li1 B1 119.994(1) 6_565 4_455
B1 Li1 B1 60.005(1) 11_565 4_455
B1 Li1 B1 60.005(1) 12 4_455
B1 Li1 B1 180.0 10_665 4_455
O1 Li2 O1 102.32(13) 2_665 3_565
O1 Li2 O1 102.32(13) 2_665 .
O1 Li2 O1 102.32(13) 3_565 .
O1 Li2 O2 96.95(4) 2_665 8_654
O1 Li2 O2 64.46(4) 3_565 8_654
O1 Li2 O2 158.77(4) . 8_654
O1 Li2 O2 64.46(4) 2_665 7_444
O1 Li2 O2 158.77(4) 3_565 7_444
O1 Li2 O2 96.95(4) . 7_444
O2 Li2 O2 99.36(13) 8_654 7_444
O1 Li2 O2 158.77(4) 2_665 9_564
O1 Li2 O2 96.95(4) 3_565 9_564
O1 Li2 O2 64.46(4) . 9_564
O2 Li2 O2 99.36(13) 8_654 9_564
O2 Li2 O2 99.36(13) 7_444 9_564
O1 Li2 B1 100.78(6) 2_665 3_565
O1 Li2 B1 31.85(4) 3_565 3_565
O1 Li2 B1 132.52(11) . 3_565
O2 Li2 B1 32.62(4) 8_654 3_565
O2 Li2 B1 130.48(11) 7_444 3_565
O2 Li2 B1 100.29(7) 9_564 3_565
O1 Li2 B1 31.85(4) 2_665 2_665
O1 Li2 B1 132.52(11) 3_565 2_665
O1 Li2 B1 100.78(6) . 2_665
O2 Li2 B1 100.29(7) 8_654 2_665
O2 Li2 B1 32.62(4) 7_444 2_665
O2 Li2 B1 130.48(11) 9_564 2_665
B1 Li2 B1 119.990(4) 3_565 2_665
O1 Li2 K1 115.92(11) 2_665 7_444
O1 Li2 K1 115.92(11) 3_565 7_444
O1 Li2 K1 115.92(11) . 7_444
O2 Li2 K1 61.69(10) 8_654 7_444
O2 Li2 K1 61.69(10) 7_444 7_444
O2 Li2 K1 61.69(10) 9_564 7_444
B1 Li2 K1 89.41(10) 3_565 7_444
B1 Li2 K1 89.41(10) 2_665 7_444
O4 Li3 O4 105.47(12) . 11_565
O4 Li3 O3 120.95(13) . 10_675
O4 Li3 O3 131.18(14) 11_565 10_675
O4 Li3 O2 118.76(13) . 12_655
O4 Li3 O2 100.64(12) 11_565 12_655
O3 Li3 O2 70.95(9) 10_675 12_655
O4 Li3 B1 121.72(12) . 16_664
O4 Li3 B1 126.39(13) 11_565 16_664
O3 Li3 B1 35.84(6) 10_675 16_664
O2 Li3 B1 35.97(6) 12_655 16_664
O4 Li3 B2 83.94(9) . 11_565
O4 Li3 B2 26.52(6) 11_565 11_565
O3 Li3 B2 141.51(13) 10_675 11_565
O2 Li3 B2 125.44(12) 12_655 11_565
B1 Li3 B2 152.39(12) 16_664 11_565
O4 Li3 K2 137.25(12) . 10_675
O4 Li3 K2 56.82(7) 11_565 10_675
O3 Li3 K2 77.91(8) 10_675 10_675
O2 Li3 K2 103.38(9) 12_655 10_675
B1 Li3 K2 96.25(8) 16_664 10_675
B2 Li3 K2 64.85(6) 11_565 10_675
O4 Li3 Li3 113.81(10) . 11_565
O4 Li3 Li3 27.36(8) 11_565 11_565
O3 Li3 Li3 124.04(12) 10_675 11_565
O2 Li3 Li3 73.86(6) 12_655 11_565
B1 Li3 Li3 104.03(9) 16_664 11_565
B2 Li3 Li3 51.77(9) 11_565 11_565
K2 Li3 Li3 69.63(8) 10_675 11_565
O4 Li3 Li3 27.91(5) . 12_655
O4 Li3 Li3 77.64(11) 11_565 12_655
O3 Li3 Li3 147.99(12) 10_675 12_655
O2 Li3 Li3 123.25(7) 12_655 12_655
B1 Li3 Li3 143.77(10) 16_664 12_655
B2 Li3 Li3 57.93(9) 11_565 12_655
K2 Li3 Li3 119.91(11) 10_675 12_655
Li3 Li3 Li3 87.94(10) 11_565 12_655
O1 B1 O3 109.96(10) . 12_655
O1 B1 O3 112.29(10) . 7_544
O3 B1 O3 109.71(12) 12_655 7_544
O1 B1 O2 106.09(10) . 9_564
O3 B1 O2 112.71(10) 12_655 9_564
O3 B1 O2 106.02(10) 7_544 9_564
O1 B1 Li3 112.21(10) . 16_664
O3 B1 Li3 137.72(10) 12_655 16_664
O3 B1 Li3 50.01(8) 7_544 16_664
O2 B1 Li3 57.62(8) 9_564 16_664
O1 B1 Li1 128.08(9) . 7_544
O3 B1 Li1 54.86(6) 12_655 7_544
O3 B1 Li1 54.86(6) 7_544 7_544
O2 B1 Li1 125.78(8) 9_564 7_544
Li3 B1 Li1 95.20(7) 16_664 7_544
O4 B2 O1 120.98(12) . .
O4 B2 O2 120.44(12) . 10_775
O1 B2 O2 118.57(12) . 10_775
O4 B2 Li3 39.81(8) . 12_655
O1 B2 Li3 117.57(11) . 12_655
O2 B2 Li3 108.26(10) 10_775 12_655
B2 O1 B1 123.94(11) . .
B2 O1 Li2 124.24(9) . .
B1 O1 Li2 96.87(11) . .
B2 O1 K2 88.42(8) . .
B1 O1 K2 143.19(8) . .
Li2 O1 K2 74.14(11) . .
B2 O2 B1 123.34(11) 10_775 5_665
B2 O2 Li3 114.04(10) 10_775 11_565
B1 O2 Li3 86.42(10) 5_665 11_565
B2 O2 Li2 124.69(8) 10_775 4
B1 O2 Li2 92.54(11) 5_665 4
Li3 O2 Li2 108.21(10) 11_565 4
B2 O2 K1 89.72(8) 10_775 .
B1 O2 K1 143.93(8) 5_665 .
Li3 O2 K1 65.13(7) 11_565 .
Li2 O2 K1 77.09(11) 4 .
B1 O3 B1 121.20(6) 11_565 4_455
B1 O3 Li3 122.50(11) 11_565 10_675
B1 O3 Li3 94.14(11) 4_455 10_675
B1 O3 Li1 90.34(7) 11_565 .
B1 O3 Li1 89.90(7) 4_455 .
Li3 O3 Li1 137.16(9) 10_675 .
B1 O3 K2 117.53(7) 11_565 .
B1 O3 K2 118.49(7) 4_455 .
Li3 O3 K2 67.83(8) 10_675 .
Li1 O3 K2 72.85(3) . .
B2 O4 Li3 114.61(11) . .
B2 O4 Li3 113.67(12) . 12_655
Li3 O4 Li3 124.73(12) . 12_655
B2 O4 K2 100.52(8) . .
Li3 O4 K2 109.21(9) . .
Li3 O4 K2 86.52(8) 12_655 .
B2 O4 K1 101.38(8) . .
Li3 O4 K1 73.04(9) . .
Li3 O4 K1 72.62(8) 12_655 .
K2 O4 K1 154.39(4) . .

loop_
_geom_bond_atom_site_label_1
_geom_bond_atom_site_label_2
_geom_bond_distance
_geom_bond_site_symmetry_2
K1 O4 2.7817(10) .
K1 O4 2.7817(10) 10_775
K1 O4 2.7817(10) 3_675
K1 O4 2.7817(10) 12_655
K1 O4 2.7817(10) 11_565
K1 O4 2.7817(10) 2_765
K1 Li3 2.864(3) 11_565
K1 Li3 2.864(3) 2_765
K1 Li3 2.864(3) 3_675
K1 Li3 2.864(3) 12_655
K1 Li3 2.864(3) 10_775
K1 O2 3.0080(11) 10_775
K2 O4 2.6729(10) 2_665
K2 O4 2.6729(10) 3_565
K2 O4 2.6729(10) .
K2 O1 2.9183(11) 3_565
K2 O1 2.9183(11) 2_665
K2 O1 2.9183(11) .
K2 Li3 3.188(3) 10_675
K2 Li3 3.188(3) 11_455
K2 Li3 3.188(3) 12_655
K2 B2 3.1953(16) 2_665
K2 B2 3.1953(16) 3_565
K2 O3 3.3659(12) .
Li1 O3 2.0990(10) 13_565
Li1 O3 2.0990(10) .
Li1 O3 2.0990(10) 2_665
Li1 O3 2.0990(10) 3_565
Li1 O3 2.0990(10) 14_455
Li1 O3 2.0990(10) 15
Li1 B1 2.5668(15) 5
Li1 B1 2.5668(15) 6_565
Li1 B1 2.5668(15) 11_565
Li1 B1 2.5668(15) 12
Li1 B1 2.5668(15) 10_665
Li1 B1 2.5669(15) 4_455
Li2 O1 2.162(2) 2_665
Li2 O1 2.162(2) 3_565
Li2 O1 2.162(2) .
Li2 O2 2.251(2) 8_654
Li2 O2 2.251(2) 7_444
Li2 O2 2.251(2) 9_564
Li2 B1 2.7513(15) 3_565
Li2 B1 2.7513(15) 2_665
Li2 K1 3.330(5) 7_444
Li3 O4 1.872(3) .
Li3 O4 1.907(3) 11_565
Li3 O3 1.938(3) 10_675
Li3 O2 2.135(3) 12_655
Li3 B1 2.523(3) 16_664
Li3 B2 2.728(3) 11_565
Li3 K2 3.188(3) 10_675
Li3 Li3 3.348(3) 11_565
Li3 Li3 3.348(3) 12_655
B1 O1 1.4622(16) .
B1 O3 1.4652(16) 12_655
B1 O3 1.4812(16) 7_544
B1 O2 1.4846(17) 9_564
B1 Li3 2.523(3) 16_664
B1 Li1 2.5669(15) 7_544
B2 O4 1.3297(18) .
B2 O1 1.3845(17) .
B2 O2 1.3999(17) 10_775
B2 Li3 2.728(3) 12_655
O2 B2 1.3999(17) 10_775
O2 B1 1.4847(17) 5_665
O2 Li3 2.135(3) 11_565
O2 Li2 2.251(2) 4
O3 B1 1.4652(17) 11_565
O3 B1 1.4812(16) 4_455
O3 Li3 1.938(3) 10_675
O4 Li3 1.907(3) 12_655
